data_4000535
_journal_name_full 'Chemistry of Materials'
_journal_paper_doi 10.1021/cm049411v
_journal_year 2005
_chemical_formula_sum 'C12 H32 Ga2 N4 O24 P4 V2'
_chemical_formula_weight 981.62
_space_group_IT_number 2
_symmetry_cell_setting triclinic
_symmetry_space_group_name_Hall '-P 1'
_symmetry_space_group_name_H-M 'P -1'
_cell_angle_alpha 82.4150(10)
_cell_angle_beta 81.0800(10)
_cell_angle_gamma 78.5720(10)
_cell_formula_units_Z 1
_cell_length_a 8.2932(4)
_cell_length_b 9.0002(5)
_cell_length_c 10.1814(5)
_cell_measurement_temperature 293(2)
_cell_volume 731.83(6)
_diffrn_ambient_temperature 293(2)
_exptl_crystal_density_diffrn 2.227
_exptl_crystal_density_meas ?
_refine_ls_weighting_details 'w=1/[\s^2^(Fo^2^)+(0.0676P)^2^+0.0000P] where P=(Fo^2^+2Fc^2^)/3'
_refine_ls_weighting_scheme calc
_cod_depositor_comments
;
The following automatic conversions were performed:
'_symmetry_cell_setting' value 'Triclinic' changed to 'triclinic'
according to '/home/saulius/struct/CIF-dictionaries/cif_core.dic'
dictionary named 'cif_core.dic' version 2.4.1 from 2010-06-29.

Automatic conversion script
Id: cif_fix_enum 1527 2010-12-29 10:47:43Z saulius 
;
_cod_original_sg_symbol_H-M P-1
_cod_database_code 4000535

loop_
_symmetry_equiv_pos_as_xyz
'x, y, z'
'-x, -y, -z'

loop_
_atom_site_label
_atom_site_type_symbol
_atom_site_fract_x
_atom_site_fract_y
_atom_site_fract_z
_atom_site_U_iso_or_equiv
_atom_site_adp_type
_atom_site_occupancy
_atom_site_symmetry_multiplicity
_atom_site_calc_flag
_atom_site_refinement_flags
_atom_site_disorder_assembly
_atom_site_disorder_group
Ga1 Ga 0.25185(6) 0.52088(5) 0.53654(5) 0.01692(15) Uani 1 1 d . . .
V1 V 0.27958(8) 0.09441(7) 0.35468(7) 0.01001(17) Uani 1 1 d . . .
P1 P 0.10063(14) 0.45132(13) 0.30442(12) 0.0182(3) Uani 1 1 d . . .
P2 P 0.53780(13) 0.23588(12) 0.50693(12) 0.0165(3) Uani 1 1 d . . .
O1 O 0.2118(4) 0.5376(4) 0.3640(3) 0.0242(7) Uani 1 1 d . . .
O2 O -0.0828(4) 0.5279(3) 0.3410(3) 0.0251(7) Uani 1 1 d . . .
O3 O 0.1221(4) 0.2868(4) 0.3647(4) 0.0327(9) Uani 1 1 d . . .
O4 O 0.1425(4) 0.4740(4) 0.1536(3) 0.0311(8) Uani 1 1 d . . .
O5 O 0.4572(4) 0.1797(4) 0.4046(3) 0.0279(8) Uani 1 1 d . . .
O6 O 0.4189(4) 0.3644(3) 0.5795(3) 0.0239(7) Uani 1 1 d . . .
O7 O 0.6892(4) 0.3032(3) 0.4312(3) 0.0229(7) Uani 1 1 d . . .
O8 O 0.5917(4) 0.1136(3) 0.6169(3) 0.0257(7) Uani 1 1 d . . .
O9 O 0.1607(4) 0.0582(3) 0.5580(3) 0.0230(7) Uani 1 1 d . . .
O10 O 0.0794(4) -0.0023(4) 0.3317(3) 0.0250(7) Uani 1 1 d . . .
O11 O 0.3445(5) 0.1127(4) 0.1880(3) 0.0303(8) Uani 1 1 d . . .
OW1 O 0.1095(5) 0.3042(5) -0.0390(5) 0.0523(11) Uani 1 1 d . . .
C1 C -0.0224(6) -0.0180(5) 0.4333(4) 0.0196(9) Uani 1 1 d . . .
N1 N 0.2817(7) 0.0863(8) 0.7934(6) 0.0645(18) Uani 1 1 d . . .
N2 N 0.3757(7) -0.3719(6) 1.0440(5) 0.0434(12) Uani 1 1 d . . .
C2 C 0.2294(12) -0.0537(9) 0.8551(8) 0.074(2) Uani 1 1 d . . .
C3 C 0.3196(15) -0.0855(13) 0.9811(10) 0.046(3) Uani 0.569(17) 1 d P . .
C3' C 0.198(2) -0.1118(19) 1.0136(14) 0.046(3) Uani 0.43 1 d P . .
C4 C 0.2561(15) -0.2158(13) 1.0687(12) 0.041(3) Uani 0.538(17) 1 d P . .
C4' C 0.3590(19) -0.1990(16) 1.0606(14) 0.041(3) Uani 0.46 1 d P . .
C5 C 0.4075(8) -0.4064(8) 0.9012(6) 0.0474(15) Uani 1 1 d . . .
C6 C 0.4713(8) -0.5752(8) 0.8937(6) 0.0485(17) Uani 1 1 d . . .
HN1A H 0.2035 0.1283 0.6827 0.050 Uiso 1 1 d . . .
HN1B H 0.2064 0.1585 0.8330 0.050 Uiso 1 1 d . . .
HN1C H 0.4027 0.0068 0.8102 0.050 Uiso 1 1 d . . .
HN2 H 0.2906 -0.4263 1.0985 0.050 Uiso 1 1 d . . .
HC2A H 0.2565 -0.1357 0.7969 0.050 Uiso 1 1 d . . .
HC2B H 0.1212 -0.0616 0.8510 0.050 Uiso 1 1 d . . .
HC5A H 0.4962 -0.3285 0.8402 0.050 Uiso 1 1 d . . .
HC5B H 0.3162 -0.3741 0.8687 0.050 Uiso 1 1 d . . .
HC6A H 0.5554 -0.5904 0.7846 0.050 Uiso 1 1 d . . .
HC6B H 0.3913 -0.6221 0.9418 0.050 Uiso 1 1 d . . .

loop_
_atom_type_symbol
_atom_type_description
_atom_type_scat_dispersion_real
_atom_type_scat_dispersion_imag
C C 0.0033 0.0016
H H 0.0000 0.0000
N N 0.0061 0.0033
O O 0.0106 0.0060
P P 0.1023 0.0942
Ga Ga 0.2307 1.6083
V V 0.3005 0.5294
